data_4066525
loop_
_publ_author_name
'Gung, Benjamin W.'
'Bailey, Lauren N.'
'Craft, Derek T.'
'Barnes, Charles L.'
'Kirschbaum, Kristin'

_publ_section_title
;
 Preparation and Characterization of Two New N-Heterocyclic Carbene
 Gold(I) Complexes and Comparison of Their Catalytic Activity to Au(IPr)Cl
;
_journal_issue 15
_journal_name_full Organometallics
_journal_page_first 3450
_journal_paper_doi 10.1021/om100504z
_journal_volume 29
_journal_year 2010
_chemical_absolute_configuration ad
_chemical_formula_moiety 'C19 H22 Au Cl N2'
_chemical_formula_sum 'C19 H22 Au Cl N2'
_chemical_formula_weight 510.80
_chemical_name_systematic
; 
 ? 
;
_space_group_IT_number 4
_symmetry_cell_setting monoclinic
_symmetry_space_group_name_Hall 'P 2yb'
_symmetry_space_group_name_H-M 'P 1 21 1'
_atom_sites_solution_hydrogens geom
_atom_sites_solution_primary Patterson
_atom_sites_solution_secondary difmap
_audit_creation_method SHELXL-97
_cell_angle_alpha 90.00
_cell_angle_beta 109.031(3)
_cell_angle_gamma 90.00
_cell_formula_units_Z 2
_cell_length_a 9.8671(16)
_cell_length_b 8.2509(12)
_cell_length_c 12.0106(17)
_cell_measurement_reflns_used 932
_cell_measurement_temperature 220(2)
_cell_measurement_theta_max 33.0
_cell_measurement_theta_min 2.2
_cell_volume 924.4(2)
_computing_structure_refinement 'SHELXL-97 (Sheldrick, 1997)'
_computing_structure_solution 'SHELXS-97 (Sheldrick, 1990)'
_diffrn_ambient_temperature 220(2)
_diffrn_measured_fraction_theta_full 1.000
_diffrn_measured_fraction_theta_max 0.939
_diffrn_measurement_device_type 'CCD detector Smart6000'
_diffrn_measurement_method omega-scan
_diffrn_radiation_monochromator graphite
_diffrn_radiation_source 'sealed tube'
_diffrn_radiation_type MoK\a
_diffrn_radiation_wavelength 0.71073
_diffrn_reflns_av_R_equivalents 0.0177
_diffrn_reflns_av_sigmaI/netI 0.0246
_diffrn_reflns_limit_h_max 14
_diffrn_reflns_limit_h_min -15
_diffrn_reflns_limit_k_max 12
_diffrn_reflns_limit_k_min -12
_diffrn_reflns_limit_l_max 18
_diffrn_reflns_limit_l_min -18
_diffrn_reflns_number 13547
_diffrn_reflns_theta_full 26.00
_diffrn_reflns_theta_max 33.27
_diffrn_reflns_theta_min 1.79
_exptl_absorpt_coefficient_mu 8.103
_exptl_absorpt_correction_T_max 1.00
_exptl_absorpt_correction_T_min 0.45
_exptl_absorpt_correction_type multi-scan
_exptl_absorpt_process_details SADABS;Sheldrick1996;Blessing,ActaC.1995,A51,33
_exptl_crystal_colour colorless
_exptl_crystal_density_diffrn 1.835
_exptl_crystal_density_method 'not measured'
_exptl_crystal_description plate
_exptl_crystal_F_000 492
_exptl_crystal_size_max 0.40
_exptl_crystal_size_mid 0.14
_exptl_crystal_size_min 0.08
_refine_diff_density_max 1.010
_refine_diff_density_min -0.823
_refine_diff_density_rms 0.107
_refine_ls_abs_structure_details 'Flack H D (1983), Acta Cryst. A39, 876-881'
_refine_ls_abs_structure_Flack -0.001(6)
_refine_ls_extinction_method none
_refine_ls_goodness_of_fit_ref 1.063
_refine_ls_hydrogen_treatment 'riding, Uiso with U(bonded C)'
_refine_ls_matrix_type full
_refine_ls_number_parameters 199
_refine_ls_number_reflns 6460
_refine_ls_number_restraints 1
_refine_ls_restrained_S_all 1.062
_refine_ls_R_factor_all 0.0303
_refine_ls_R_factor_gt 0.0249
_refine_ls_shift/su_max 0.006
_refine_ls_shift/su_mean 0.000
_refine_ls_structure_factor_coef Fsqd
_refine_ls_weighting_details 'calc w=1/[\s^2^(Fo^2^)+(0.0324P)^2^+0.1303P] where P=(Fo^2^+2Fc^2^)/3'
_refine_ls_weighting_scheme calc
_refine_ls_wR_factor_gt 0.0583
_refine_ls_wR_factor_ref 0.0608
_reflns_number_gt 5736
_reflns_number_total 6460
_reflns_threshold_expression >2sigma(I)
_cod_data_source_file om100504z_si_002.cif
_cod_data_source_block C19H22AuClN2
_cod_original_sg_symbol_H-M P2(1)
_cod_database_code 4066525

loop_
_symmetry_equiv_pos_as_xyz
'x, y, z'
'-x, y+1/2, -z'

loop_
_atom_site_label
_atom_site_type_symbol
_atom_site_fract_x
_atom_site_fract_y
_atom_site_fract_z
_atom_site_U_iso_or_equiv
_atom_site_adp_type
_atom_site_occupancy
_atom_site_symmetry_multiplicity
_atom_site_calc_flag
_atom_site_refinement_flags
_atom_site_disorder_assembly
_atom_site_disorder_group
Au Au -0.069615(11) 0.00357(5) -0.011012(8) 0.04609(4) Uani 1 1 d . . .
Cl1 Cl -0.31434(11) 0.0137(4) -0.06849(11) 0.0700(3) Uani 1 1 d . . .
N1 N 0.2232(3) -0.0063(12) -0.0311(3) 0.0603(9) Uani 1 1 d . . .
N2 N 0.2256(3) -0.0399(4) 0.1490(3) 0.0555(10) Uani 1 1 d . . .
C1 C 0.1439(4) -0.0132(11) 0.0393(3) 0.0477(11) Uani 1 1 d . A .
C2B C 0.3742(8) 0.010(2) 0.0367(6) 0.0489(15) Uiso 0.45 1 d P A 1
H2BA H 0.4076 0.1212 0.0356 0.059 Uiso 0.45 1 calc PR A 1
H2BB H 0.4333 -0.0633 0.0073 0.059 Uiso 0.45 1 calc PR A 1
C3B C 0.3756(11) -0.0377(11) 0.1546(9) 0.050(2) Uiso 0.45 1 d P A 1
H3BA H 0.4189 -0.1451 0.1754 0.059 Uiso 0.45 1 calc PR A 1
H3BB H 0.4302 0.0406 0.2136 0.059 Uiso 0.45 1 calc PR A 1
C2A C 0.3746(9) -0.0586(10) 0.0327(7) 0.0496(13) Uiso 0.55 1 d P A 3
H2AA H 0.4429 0.0258 0.0292 0.059 Uiso 0.55 1 calc PR A 3
H2AB H 0.3977 -0.1587 -0.0013 0.059 Uiso 0.55 1 calc PR A 3
C3A C 0.3779(9) -0.0866(12) 0.1609(7) 0.0493(17) Uiso 0.55 1 d P A 3
H3AA H 0.3981 -0.1999 0.1849 0.059 Uiso 0.55 1 calc PR A 3
H3AB H 0.4479 -0.0162 0.2165 0.059 Uiso 0.55 1 calc PR A 3
C4 C 0.1679(5) 0.0326(7) -0.1566(3) 0.0608(14) Uani 1 1 d . A .
C5A C 0.2679(11) 0.1811(11) -0.1714(8) 0.064(2) Uiso 0.60 1 d P A 1
H5AA H 0.2682 0.2658 -0.1153 0.097 Uiso 0.60 1 calc PR A 1
H5AB H 0.2304 0.2240 -0.2508 0.097 Uiso 0.60 1 calc PR A 1
H5AC H 0.3650 0.1425 -0.1569 0.097 Uiso 0.60 1 calc PR A 1
C6A C 0.1871(10) -0.1077(10) -0.2310(7) 0.0450(18) Uiso 0.60 1 d P A 1
C7A C 0.0698(11) -0.1989(12) -0.2950(9) 0.074(2) Uiso 0.60 1 d P A 1
H7AA H -0.0202 -0.1725 -0.2890 0.089 Uiso 0.60 1 calc PR A 1
C8A C 0.0776(15) -0.3273(16) -0.3677(11) 0.091(3) Uiso 0.60 1 d P A 1
H8AA H -0.0051 -0.3874 -0.4070 0.109 Uiso 0.60 1 calc PR A 1
C9A C 0.2068(12) -0.3664(11) -0.3821(9) 0.071(2) Uiso 0.60 1 d P A 1
H9AA H 0.2139 -0.4541 -0.4299 0.085 Uiso 0.60 1 calc PR A 1
C10A C 0.3243(8) -0.2747(8) -0.3255(6) 0.0555(14) Uiso 0.60 1 d P A 1
H10A H 0.4117 -0.2970 -0.3379 0.067 Uiso 0.60 1 calc PR A 1
C11A C 0.3187(7) -0.1512(7) -0.2510(6) 0.0483(12) Uiso 0.60 1 d P A 1
H11A H 0.4028 -0.0933 -0.2119 0.058 Uiso 0.60 1 calc PR A 1
C5B C 0.2108(16) 0.1799(16) -0.1976(12) 0.056(2) Uiso 0.40 1 d P A 3
H5BA H 0.1285 0.2292 -0.2556 0.084 Uiso 0.40 1 calc PR A 3
H5BB H 0.2839 0.1570 -0.2332 0.084 Uiso 0.40 1 calc PR A 3
H5BC H 0.2489 0.2536 -0.1318 0.084 Uiso 0.40 1 calc PR A 3
C6B C 0.151(2) -0.118(2) -0.2393(16) 0.066(5) Uiso 0.40 1 d P A 3
C7B C 0.0625(15) -0.1075(15) -0.3496(12) 0.067(3) Uiso 0.40 1 d P A 3
H7BA H 0.0091 -0.0133 -0.3785 0.081 Uiso 0.40 1 calc PR A 3
C8B C 0.0535(16) -0.2413(18) -0.4186(14) 0.075(3) Uiso 0.40 1 d P A 3
H8BA H -0.0124 -0.2402 -0.4955 0.090 Uiso 0.40 1 calc PR A 3
C9B C 0.133(2) -0.373(2) -0.3824(16) 0.083(4) Uiso 0.40 1 d P A 3
H9BA H 0.1302 -0.4579 -0.4351 0.099 Uiso 0.40 1 calc PR A 3
C11B C 0.2249(16) -0.2527(17) -0.1914(13) 0.069(3) Uiso 0.40 1 d P A 3
H11B H 0.2774 -0.2584 -0.1107 0.082 Uiso 0.40 1 calc PR A 3
C10B C 0.220(2) -0.383(2) -0.2666(16) 0.091(4) Uiso 0.40 1 d P A 3
H10B H 0.2756 -0.4766 -0.2388 0.109 Uiso 0.40 1 calc PR A 3
C12 C 0.1794(5) -0.0474(5) 0.2528(3) 0.0554(9) Uani 1 1 d . A .
H12A H 0.0755 -0.0232 0.2266 0.066 Uiso 1 1 calc R . .
C13 C 0.1996(8) -0.2210(7) 0.3033(6) 0.0775(17) Uani 1 1 d . . .
H13A H 0.1483 -0.2968 0.2424 0.116 Uiso 1 1 calc R A .
H13B H 0.1624 -0.2273 0.3686 0.116 Uiso 1 1 calc R . .
H13C H 0.3008 -0.2481 0.3307 0.116 Uiso 1 1 calc R . .
C14 C 0.2540(4) 0.0814(5) 0.3407(3) 0.0511(8) Uani 1 1 d . . .
C15 C 0.2787(7) 0.2332(7) 0.3012(5) 0.0692(13) Uani 1 1 d . A .
H15A H 0.2512 0.2539 0.2199 0.083 Uiso 1 1 calc R . .
C16 C 0.3438(7) 0.3549(6) 0.3807(7) 0.0829(16) Uani 1 1 d . . .
H16A H 0.3596 0.4573 0.3529 0.100 Uiso 1 1 calc R A .
C17 C 0.3846(7) 0.3267(8) 0.4983(6) 0.0850(17) Uani 1 1 d . A .
H17A H 0.4296 0.4089 0.5517 0.102 Uiso 1 1 calc R . .
C18 C 0.3604(6) 0.1805(8) 0.5385(5) 0.0777(15) Uani 1 1 d . . .
H18A H 0.3877 0.1629 0.6202 0.093 Uiso 1 1 calc R A .
C19 C 0.2965(5) 0.0556(6) 0.4625(3) 0.0588(10) Uani 1 1 d . A .
H19A H 0.2818 -0.0457 0.4924 0.071 Uiso 1 1 calc R . .

loop_
_atom_site_aniso_label
_atom_site_aniso_U_11
_atom_site_aniso_U_22
_atom_site_aniso_U_33
_atom_site_aniso_U_23
_atom_site_aniso_U_13
_atom_site_aniso_U_12
Au 0.04337(6) 0.05488(6) 0.04327(6) 0.00002(14) 0.01857(4) 0.00012(16)
Cl1 0.0463(4) 0.0864(9) 0.0800(6) 0.0151(11) 0.0243(4) 0.0058(11)
N1 0.0494(14) 0.092(3) 0.0454(12) -0.001(3) 0.0230(11) 0.000(3)
N2 0.0437(14) 0.086(3) 0.0377(12) -0.0048(13) 0.0144(11) -0.0018(14)
C1 0.0469(15) 0.059(3) 0.0391(12) -0.0053(19) 0.0171(11) 0.001(2)
C4 0.074(2) 0.071(4) 0.0462(16) 0.0047(18) 0.0313(16) 0.013(2)
C12 0.055(2) 0.072(2) 0.0416(16) -0.0034(14) 0.0192(15) -0.0085(16)
C13 0.103(5) 0.071(3) 0.066(3) -0.013(2) 0.036(3) -0.030(3)
C14 0.050(2) 0.0598(19) 0.0459(18) -0.0020(15) 0.0194(16) -0.0004(16)
C15 0.081(4) 0.062(2) 0.067(3) 0.005(2) 0.026(3) 0.007(3)
C16 0.082(4) 0.055(2) 0.113(5) -0.006(3) 0.033(4) -0.002(2)
C17 0.080(3) 0.079(3) 0.101(5) -0.041(3) 0.037(3) -0.012(3)
C18 0.073(3) 0.107(4) 0.056(2) -0.025(3) 0.024(2) -0.006(3)
C19 0.061(2) 0.075(3) 0.0434(17) -0.0038(15) 0.0204(16) -0.0023(18)

loop_
_atom_type_symbol
_atom_type_description
_atom_type_scat_dispersion_real
_atom_type_scat_dispersion_imag
_atom_type_scat_source
C C 0.0033 0.0016 'International Tables Vol C Tables 4.2.6.8 and 6.1.1.4'
H H 0.0000 0.0000 'International Tables Vol C Tables 4.2.6.8 and 6.1.1.4'
N N 0.0061 0.0033 'International Tables Vol C Tables 4.2.6.8 and 6.1.1.4'
Cl Cl 0.1484 0.1585 'International Tables Vol C Tables 4.2.6.8 and 6.1.1.4'
Au Au -2.0133 8.8022 'International Tables Vol C Tables 4.2.6.8 and 6.1.1.4'

loop_
_geom_angle_atom_site_label_1
_geom_angle_atom_site_label_2
_geom_angle_atom_site_label_3
_geom_angle
C1 Au Cl1 178.1(3)
C1 N1 C2B 111.0(4)
C1 N1 C4 124.5(4)
C2B N1 C4 121.9(5)
C1 N1 C2A 111.0(5)
C2B N1 C2A 22.0(8)
C4 N1 C2A 124.3(4)
C1 N2 C3B 108.9(5)
C1 N2 C12 126.8(3)
C3B N2 C12 123.7(5)
C1 N2 C3A 113.6(4)
C3B N2 C3A 15.7(4)
C12 N2 C3A 119.1(4)
N2 C1 N1 110.3(3)
N2 C1 Au 123.6(3)
N1 C1 Au 126.0(3)
N1 C2B C3B 101.7(7)
N1 C2B H2BA 111.4
C3B C2B H2BA 111.4
N1 C2B H2BB 111.4
C3B C2B H2BB 111.4
H2BA C2B H2BB 109.3
N2 C3B C2B 105.6(7)
N2 C3B H3BA 110.6
C2B C3B H3BA 110.6
N2 C3B H3BB 110.6
C2B C3B H3BB 110.6
H3BA C3B H3BB 108.7
N1 C2A C3A 104.2(6)
N1 C2A H2AA 110.9
C3A C2A H2AA 110.9
N1 C2A H2AB 110.9
C3A C2A H2AB 110.9
H2AA C2A H2AB 108.9
N2 C3A C2A 99.9(6)
N2 C3A H3AA 111.8
C2A C3A H3AA 111.8
N2 C3A H3AB 111.8
C2A C3A H3AB 111.8
H3AA C3A H3AB 109.5
C5B C4 N1 119.3(8)
C5B C4 C6A 109.9(7)
N1 C4 C6A 111.4(6)
C5B C4 C6B 116.1(8)
N1 C4 C6B 114.0(8)
C6A C4 C6B 12.8(7)
C5B C4 C5A 19.5(6)
N1 C4 C5A 104.1(5)
C6A C4 C5A 108.5(5)
C6B C4 C5A 118.3(8)
C4 C5A H5AA 109.5
C4 C5A H5AB 109.5
H5AA C5A H5AB 109.5
C4 C5A H5AC 109.5
H5AA C5A H5AC 109.5
H5AB C5A H5AC 109.5
C7A C6A C11A 114.1(7)
C7A C6A C4 120.1(8)
C11A C6A C4 125.6(7)
C6A C7A C8A 123.7(10)
C6A C7A H7AA 118.1
C8A C7A H7AA 118.1
C9A C8A C7A 119.9(11)
C9A C8A H8AA 120.0
C7A C8A H8AA 120.0
C10A C9A C8A 118.5(9)
C10A C9A H9AA 120.8
C8A C9A H9AA 120.8
C9A C10A C11A 122.0(8)
C9A C10A H10A 119.0
C11A C10A H10A 119.0
C10A C11A C6A 121.7(7)
C10A C11A H11A 119.2
C6A C11A H11A 119.2
C4 C5B H5BA 109.5
C4 C5B H5BB 109.5
H5BA C5B H5BB 109.5
C4 C5B H5BC 109.5
H5BA C5B H5BC 109.5
H5BB C5B H5BC 109.5
C7B C6B C11B 124.3(16)
C7B C6B C4 118.7(14)
C11B C6B C4 116.9(14)
C6B C7B C8B 116.4(14)
C6B C7B H7BA 121.8
C8B C7B H7BA 121.8
C9B C8B C7B 123.2(15)
C9B C8B H8BA 118.4
C7B C8B H8BA 118.4
C8B C9B C10B 119.4(18)
C8B C9B H9BA 120.3
C10B C9B H9BA 120.3
C6B C11B C10B 117.4(15)
C6B C11B H11B 121.3
C10B C11B H11B 121.3
C9B C10B C11B 118.8(17)
C9B C10B H10B 120.6
C11B C10B H10B 120.6
N2 C12 C14 110.5(3)
N2 C12 C13 109.8(4)
C14 C12 C13 114.0(4)
N2 C12 H12A 107.4
C14 C12 H12A 107.4
C13 C12 H12A 107.4
C12 C13 H13A 109.5
C12 C13 H13B 109.5
H13A C13 H13B 109.5
C12 C13 H13C 109.5
H13A C13 H13C 109.5
H13B C13 H13C 109.5
C15 C14 C19 117.9(4)
C15 C14 C12 119.7(4)
C19 C14 C12 122.4(4)
C14 C15 C16 120.6(6)
C14 C15 H15A 119.7
C16 C15 H15A 119.7
C17 C16 C15 120.3(6)
C17 C16 H16A 119.8
C15 C16 H16A 119.8
C18 C17 C16 119.9(5)
C18 C17 H17A 120.0
C16 C17 H17A 120.0
C17 C18 C19 121.7(5)
C17 C18 H18A 119.2
C19 C18 H18A 119.2
C18 C19 C14 119.5(5)
C18 C19 H19A 120.3
C14 C19 H19A 120.3

loop_
_geom_bond_atom_site_label_1
_geom_bond_atom_site_label_2
_geom_bond_distance
Au C1 1.998(4)
Au Cl1 2.2863(11)
N1 C1 1.328(4)
N1 C2B 1.452(8)
N1 C4 1.462(5)
N1 C2A 1.503(9)
N2 C1 1.320(5)
N2 C3B 1.460(10)
N2 C12 1.461(5)
N2 C3A 1.513(9)
C2B C3B 1.466(13)
C2B H2BA 0.9800
C2B H2BB 0.9800
C3B H3BA 0.9800
C3B H3BB 0.9800
C2A C3A 1.547(12)
C2A H2AA 0.9800
C2A H2AB 0.9800
C3A H3AA 0.9800
C3A H3AB 0.9800
C4 C5B 1.426(13)
C4 C6A 1.512(9)
C4 C6B 1.565(18)
C4 C5A 1.619(11)
C5A H5AA 0.9700
C5A H5AB 0.9700
C5A H5AC 0.9700
C6A C7A 1.383(13)
C6A C11A 1.441(11)
C7A C8A 1.391(16)
C7A H7AA 0.9400
C8A C9A 1.380(17)
C8A H8AA 0.9400
C9A C10A 1.366(13)
C9A H9AA 0.9400
C10A C11A 1.369(9)
C10A H10A 0.9400
C11A H11A 0.9400
C5B H5BA 0.9700
C5B H5BB 0.9700
C5B H5BC 0.9700
C6B C7B 1.33(2)
C6B C11B 1.35(2)
C7B C8B 1.366(19)
C7B H7BA 0.9400
C8B C9B 1.33(2)
C8B H8BA 0.9400
C9B C10B 1.38(2)
C9B H9BA 0.9400
C11B C10B 1.40(2)
C11B H11B 0.9400
C10B H10B 0.9400
C12 C14 1.510(6)
C12 C13 1.544(8)
C12 H12A 0.9900
C13 H13A 0.9700
C13 H13B 0.9700
C13 H13C 0.9700
C14 C15 1.389(7)
C14 C19 1.400(5)
C15 C16 1.390(9)
C15 H15A 0.9400
C16 C17 1.356(10)
C16 H16A 0.9400
C17 C18 1.349(10)
C17 H17A 0.9400
C18 C19 1.384(7)
C18 H18A 0.9400
C19 H19A 0.9400
